data_7237840
loop_
_publ_author_name
'Ptak, Maciej'
'Collings, Ines E.'
'Svane, Katrine L.'
'Sieradzki, Adam'
'Paraguassu, Waldeci'
'M\;aczka, Miros\/law'

_publ_section_title
;
 Pressure-enhanced ferroelectric polarisation in a polar perovskite-like
 [C2H5NH3]Na0.5Cr0.5(HCOO)3 metal--organic framework
;
_journal_issue 28
_journal_name_full 'Journal of Materials Chemistry C'
_journal_page_first 8660
_journal_paper_doi 10.1039/C9TC01924C
_journal_volume 7
_journal_year 2019
_chemical_formula_moiety 'C6 H6 Cr Na O12, 2(C2 H8 N)'
_chemical_formula_sum 'C10 H22 Cr N2 Na O12'
_chemical_formula_weight 437.28
_space_group_crystal_system monoclinic
_space_group_IT_number 14
_space_group_name_Hall '-P 2yn'
_space_group_name_H-M_alt 'P 1 21/n 1'
_atom_sites_solution_hydrogens geom
_audit_creation_method SHELXL-2016/6
_audit_update_record
;
2019-02-11 deposited with the CCDC.	2019-06-20 downloaded from the CCDC.
;
_cell_angle_alpha 90
_cell_angle_beta 86.024(18)
_cell_angle_gamma 90
_cell_formula_units_Z 2
_cell_length_a 8.1133(7)
_cell_length_b 7.9779(6)
_cell_length_c 11.891(5)
_cell_measurement_reflns_used 449
_cell_measurement_temperature 293(2)
_cell_measurement_theta_max 19.1380
_cell_measurement_theta_min 6.0000
_cell_volume 767.8(3)
_computing_cell_refinement 'CrysAlisPro (Agilent Technologies, 2013)'
_computing_data_reduction 'CrysAlisPro (Agilent Technologies, 2013)'
_computing_molecular_graphics 'SHELXLE-2011 (Huebschle, 2011)'
_computing_structure_refinement 'SHELXL-2016/6 (Sheldrick, 2016)'
_computing_structure_solution 'SHELXT 2014/5 (Sheldrick, 2014)'
_diffrn_ambient_pressure '3.75 GPa'
_diffrn_ambient_temperature 293(2)
_diffrn_detector_area_resol_mean 7
_diffrn_measured_fraction_theta_full 0.518
_diffrn_measured_fraction_theta_max 0.296
_diffrn_measurement_device_type 'ID15B beamline, ESRF'
_diffrn_measurement_method 'omega scans'
_diffrn_radiation_type synchrotron
_diffrn_radiation_wavelength 0.41134
_diffrn_reflns_av_R_equivalents 0.0386
_diffrn_reflns_av_unetI/netI 0.1654
_diffrn_reflns_Laue_measured_fraction_full 0.518
_diffrn_reflns_Laue_measured_fraction_max 0.296
_diffrn_reflns_limit_h_max 14
_diffrn_reflns_limit_h_min -14
_diffrn_reflns_limit_k_max 14
_diffrn_reflns_limit_k_min -14
_diffrn_reflns_limit_l_max 10
_diffrn_reflns_limit_l_min -10
_diffrn_reflns_number 5486
_diffrn_reflns_point_group_measured_fraction_full 0.518
_diffrn_reflns_point_group_measured_fraction_max 0.296
_diffrn_reflns_theta_full 14.288
_diffrn_reflns_theta_max 21.985
_diffrn_reflns_theta_min 2.344
_diffrn_source synchrotron
_exptl_absorpt_coefficient_mu 0.201
_exptl_absorpt_correction_T_max 1.00000
_exptl_absorpt_correction_T_min 0.95050
_exptl_absorpt_correction_type multi-scan
_exptl_absorpt_process_details
;
CrysAlisPro 1.171.39.46 (Rigaku Oxford Diffraction, 2018)
Empirical absorption correction using spherical harmonics,
 implemented in SCALE3 ABSPACK scaling algorithm.
;
_exptl_crystal_colour 'dark blue'
_exptl_crystal_density_diffrn 1.891
_exptl_crystal_description block
_exptl_crystal_F_000 454
_exptl_crystal_size_max 0.050
_exptl_crystal_size_mid 0.050
_exptl_crystal_size_min 0.020
_refine_diff_density_max 0.231
_refine_diff_density_min -0.280
_refine_diff_density_rms 0.053
_refine_ls_extinction_method none
_refine_ls_goodness_of_fit_ref 0.641
_refine_ls_hydrogen_treatment constr
_refine_ls_matrix_type full
_refine_ls_number_parameters 124
_refine_ls_number_reflns 2791
_refine_ls_number_restraints 12
_refine_ls_restrained_S_all 0.641
_refine_ls_R_factor_all 0.0990
_refine_ls_R_factor_gt 0.0399
_refine_ls_shift/su_max 0.000
_refine_ls_shift/su_mean 0.000
_refine_ls_structure_factor_coef Fsqd
_refine_ls_weighting_details 'w=1/[\s^2^(Fo^2^)+(0.0490P)^2^] where P=(Fo^2^+2Fc^2^)/3'
_refine_ls_weighting_scheme calc
_refine_ls_wR_factor_gt 0.0877
_refine_ls_wR_factor_ref 0.0930
_reflns_Friedel_coverage 0.000
_reflns_number_gt 991
_reflns_number_total 2791
_reflns_threshold_expression 'I > 2\s(I)'
_cod_data_source_file c9tc01924c2.cif
_cod_data_source_block EtaNaCrF_c2p09
_cod_original_sg_symbol_H-M 'P 21/n'
_cod_database_code 7237840
_shelx_shelxl_version_number 2016/6
_shelx_space_group_comment
;
The symmetry employed for this shelxl refinement is uniquely defined
by the following loop, which should always be used as a source of
symmetry information in preference to the above space-group names.
They are only intended as comments.
;

loop_
_space_group_symop_operation_xyz
'x, y, z'
'-x+1/2, y+1/2, -z+1/2'
'-x, -y, -z'
'x-1/2, -y-1/2, z-1/2'

loop_
_atom_site_label
_atom_site_type_symbol
_atom_site_fract_x
_atom_site_fract_y
_atom_site_fract_z
_atom_site_U_iso_or_equiv
_atom_site_adp_type
_atom_site_occupancy
_atom_site_site_symmetry_order
_atom_site_calc_flag
_atom_site_refinement_flags_posn
_atom_site_refinement_flags_adp
_atom_site_refinement_flags_occupancy
Cr1 Cr 0.500000 0.500000 0.500000 0.0263(5) Uani 1 2 d S . P
Na1 Na 1.000000 1.000000 0.500000 0.0316(12) Uani 1 2 d S . P
C1 C 0.5653(5) 0.4943(5) 0.2612(7) 0.032(3) Uani 1 1 d . U .
H1 H 0.464998 0.437523 0.263898 0.039 Uiso 1 1 calc R U .
C2 C 0.6865(5) 0.8062(4) 0.5195(6) 0.034(2) Uani 1 1 d . U .
H2 H 0.758427 0.757555 0.464529 0.041 Uiso 1 1 calc R U .
C3 C 0.1994(5) 0.6866(4) 0.4802(6) 0.036(3) Uani 1 1 d . U .
H3 H 0.233176 0.748008 0.540997 0.044 Uiso 1 1 calc R U .
O1 O 0.6203(3) 0.5336(3) 0.3534(5) 0.030(2) Uani 1 1 d . U .
O2 O 0.6318(3) 0.5240(3) 0.1677(4) 0.040(2) Uani 1 1 d . U .
O3 O 0.5506(3) 0.7293(2) 0.5473(3) 0.0317(16) Uani 1 1 d . U .
O4 O 0.7265(3) 0.9362(3) 0.5596(4) 0.044(2) Uani 1 1 d . U .
O5 O 0.2936(3) 0.5725(3) 0.4415(3) 0.0380(18) Uani 1 1 d . U .
O6 O 0.0646(3) 0.7237(3) 0.4435(4) 0.043(2) Uani 1 1 d . U .
N1 N -0.0437(4) 0.5781(3) 0.2462(4) 0.041(2) Uani 1 1 d . U .
H1A H -0.007014 0.612914 0.310976 0.061 Uiso 1 1 calc R U .
H1B H -0.149941 0.604911 0.243943 0.061 Uiso 1 1 calc R U .
H1C H 0.014250 0.627066 0.188974 0.061 Uiso 1 1 calc R U .
C4 C -0.0248(5) 0.3953(4) 0.2372(6) 0.061(3) Uani 1 1 d . U .
H4A H -0.112067 0.342228 0.284421 0.074 Uiso 1 1 calc R U .
H4B H -0.038256 0.361992 0.159886 0.074 Uiso 1 1 calc R U .
C5 C 0.1303(5) 0.3355(5) 0.2693(7) 0.053(3) Uani 1 1 d . U .
H5A H 0.137839 0.352812 0.348656 0.079 Uiso 1 1 calc R U .
H5B H 0.217778 0.395423 0.228238 0.079 Uiso 1 1 calc R U .
H5C H 0.140090 0.218078 0.252591 0.079 Uiso 1 1 calc R U .

loop_
_atom_site_aniso_label
_atom_site_aniso_U_11
_atom_site_aniso_U_22
_atom_site_aniso_U_33
_atom_site_aniso_U_23
_atom_site_aniso_U_13
_atom_site_aniso_U_12
Cr1 0.0270(4) 0.0308(4) 0.0205(14) -0.0016(4) 0.0015(6) 0.0001(3)
Na1 0.0331(9) 0.0357(9) 0.026(4) -0.0023(11) 0.0003(17) 0.0007(8)
C1 0.0295(18) 0.0370(18) 0.030(8) -0.006(3) 0.002(3) -0.0004(17)
C2 0.0377(19) 0.0357(18) 0.028(7) 0.004(2) 0.000(3) -0.0008(15)
C3 0.041(2) 0.0432(19) 0.026(8) -0.011(2) -0.007(3) 0.0039(16)
O1 0.0319(14) 0.0423(15) 0.016(6) -0.0037(15) -0.002(3) -0.0050(10)
O2 0.0431(16) 0.0647(18) 0.013(6) -0.0004(15) 0.001(3) -0.0002(12)
O3 0.0341(13) 0.0335(11) 0.027(5) -0.0007(12) 0.004(2) -0.0021(9)
O4 0.0482(16) 0.0421(12) 0.040(6) -0.0068(16) 0.005(3) -0.0105(11)
O5 0.0346(13) 0.0420(13) 0.037(5) -0.0103(14) -0.003(2) 0.0106(10)
O6 0.0337(13) 0.0475(14) 0.048(6) -0.0091(15) -0.007(3) 0.0077(11)
N1 0.0385(17) 0.0510(17) 0.032(7) 0.0011(19) 0.001(3) -0.0102(13)
C4 0.045(2) 0.0390(19) 0.099(10) -0.005(3) 0.002(4) -0.0011(16)
C5 0.048(2) 0.054(2) 0.057(10) 0.002(3) -0.006(4) -0.0042(18)

loop_
_atom_type_symbol
_atom_type_description
_atom_type_scat_dispersion_real
_atom_type_scat_dispersion_imag
_atom_type_scat_source
C C -0.0001 0.0005 'International Tables Vol C Tables 4.2.6.8 and 6.1.1.4'
H H 0.0000 0.0000 'International Tables Vol C Tables 4.2.6.8 and 6.1.1.4'
N N 0.0006 0.0010 'International Tables Vol C Tables 4.2.6.8 and 6.1.1.4'
O O 0.0018 0.0018 'International Tables Vol C Tables 4.2.6.8 and 6.1.1.4'
Na Na 0.0097 0.0079 'International Tables Vol C Tables 4.2.6.8 and 6.1.1.4'
Cr Cr 0.1613 0.2221 'International Tables Vol C Tables 4.2.6.8 and 6.1.1.4'

loop_
_geom_angle_atom_site_label_1
_geom_angle_atom_site_label_2
_geom_angle_atom_site_label_3
_geom_angle
_geom_angle_site_symmetry_1
_geom_angle_site_symmetry_3
O5 Cr1 O5 180.00(11) 3_666 .
O5 Cr1 O1 91.66(16) 3_666 3_666
O5 Cr1 O1 88.34(16) . 3_666
O5 Cr1 O1 88.34(16) 3_666 .
O5 Cr1 O1 91.66(16) . .
O1 Cr1 O1 180.00(18) 3_666 .
O5 Cr1 O3 88.41(12) 3_666 .
O5 Cr1 O3 91.59(12) . .
O1 Cr1 O3 88.50(12) 3_666 .
O1 Cr1 O3 91.50(12) . .
O5 Cr1 O3 91.59(12) 3_666 3_666
O5 Cr1 O3 88.41(12) . 3_666
O1 Cr1 O3 91.50(12) 3_666 3_666
O1 Cr1 O3 88.50(12) . 3_666
O3 Cr1 O3 180.0 . 3_666
O2 Na1 O2 180.0 4_676 2_655
O2 Na1 O4 101.79(13) 4_676 .
O2 Na1 O4 78.21(13) 2_655 .
O2 Na1 O4 78.21(13) 4_676 3_776
O2 Na1 O4 101.79(13) 2_655 3_776
O4 Na1 O4 180.0 . 3_776
O2 Na1 O6 86.50(13) 4_676 3_676
O2 Na1 O6 93.50(13) 2_655 3_676
O4 Na1 O6 85.96(8) . 3_676
O4 Na1 O6 94.04(8) 3_776 3_676
O2 Na1 O6 93.50(13) 4_676 1_655
O2 Na1 O6 86.50(13) 2_655 1_655
O4 Na1 O6 94.04(8) . 1_655
O4 Na1 O6 85.96(8) 3_776 1_655
O6 Na1 O6 180.0(2) 3_676 1_655
O2 Na1 C2 70.68(15) 4_676 3_776
O2 Na1 C2 109.32(15) 2_655 3_776
O4 Na1 C2 157.82(10) . 3_776
O4 Na1 C2 22.18(10) 3_776 3_776
O6 Na1 C2 72.98(8) 3_676 3_776
O6 Na1 C2 107.02(8) 1_655 3_776
O2 Na1 C2 109.32(15) 4_676 .
O2 Na1 C2 70.68(15) 2_655 .
O4 Na1 C2 22.18(10) . .
O4 Na1 C2 157.82(10) 3_776 .
O6 Na1 C2 107.02(8) 3_676 .
O6 Na1 C2 72.98(8) 1_655 .
C2 Na1 C2 180.00(9) 3_776 .
O2 Na1 C3 106.24(15) 4_676 3_676
O2 Na1 C3 73.76(15) 2_655 3_676
O4 Na1 C3 70.12(9) . 3_676
O4 Na1 C3 109.88(9) 3_776 3_676
O6 Na1 C3 23.36(16) 3_676 3_676
O6 Na1 C3 156.64(16) 1_655 3_676
C2 Na1 C3 91.53(9) 3_776 3_676
C2 Na1 C3 88.47(9) . 3_676
O2 Na1 C3 73.76(15) 4_676 1_655
O2 Na1 C3 106.24(15) 2_655 1_655
O4 Na1 C3 109.88(9) . 1_655
O4 Na1 C3 70.12(9) 3_776 1_655
O6 Na1 C3 156.64(16) 3_676 1_655
O6 Na1 C3 23.36(16) 1_655 1_655
C2 Na1 C3 88.47(9) 3_776 1_655
C2 Na1 C3 91.53(9) . 1_655
C3 Na1 C3 180.0 3_676 1_655
O2 C1 O1 125.9(4) . .
O2 C1 H1 117.1 . .
O1 C1 H1 117.1 . .
O4 C2 O3 124.2(4) . .
O4 C2 Na1 47.58(16) . .
O3 C2 Na1 169.4(4) . .
O4 C2 H2 117.9 . .
O3 C2 H2 117.9 . .
Na1 C2 H2 70.7 . .
O6 C3 O5 125.0(6) . .
O6 C3 Na1 48.74(18) . 1_455
O5 C3 Na1 162.0(4) . 1_455
O6 C3 H3 117.5 . .
O5 C3 H3 117.5 . .
Na1 C3 H3 71.6 1_455 .
C1 O1 Cr1 124.1(3) . .
C1 O2 Na1 124.1(3) . 2_645
C2 O3 Cr1 124.3(2) . .
C2 O4 Na1 110.2(2) . .
C3 O5 Cr1 127.0(4) . .
C3 O6 Na1 107.9(3) . 1_455
C4 N1 H1A 109.5 . .
C4 N1 H1B 109.5 . .
H1A N1 H1B 109.5 . .
C4 N1 H1C 109.5 . .
H1A N1 H1C 109.5 . .
H1B N1 H1C 109.5 . .
C5 C4 N1 113.8(4) . .
C5 C4 H4A 108.8 . .
N1 C4 H4A 108.8 . .
C5 C4 H4B 108.8 . .
N1 C4 H4B 108.8 . .
H4A C4 H4B 107.7 . .
C4 C5 H5A 109.5 . .
C4 C5 H5B 109.5 . .
H5A C5 H5B 109.5 . .
C4 C5 H5C 109.5 . .
H5A C5 H5C 109.5 . .
H5B C5 H5C 109.5 . .

loop_
_geom_bond_atom_site_label_1
_geom_bond_atom_site_label_2
_geom_bond_distance
_geom_bond_site_symmetry_2
Cr1 O5 1.945(3) 3_666
Cr1 O5 1.945(3) .
Cr1 O1 1.956(5) 3_666
Cr1 O1 1.956(5) .
Cr1 O3 1.966(2) .
Cr1 O3 1.966(2) 3_666
Na1 O2 2.335(5) 4_676
Na1 O2 2.335(5) 2_655
Na1 O4 2.338(2) .
Na1 O4 2.338(2) 3_776
Na1 O6 2.353(2) 3_676
Na1 O6 2.353(2) 1_655
Na1 C2 2.972(3) 3_776
Na1 C2 2.972(3) .
Na1 C3 2.978(3) 3_676
Na1 C3 2.978(3) 1_655
C1 O2 1.224(7) .
C1 O1 1.252(10) .
C1 H1 0.9300 .
C2 O4 1.196(5) .
C2 O3 1.284(3) .
C2 H2 0.9300 .
C3 O6 1.241(6) .
C3 O5 1.256(4) .
C3 H3 0.9300 .
N1 C4 1.469(4) .
N1 H1A 0.8900 .
N1 H1B 0.8900 .
N1 H1C 0.8900 .
C4 C5 1.423(7) .
C4 H4A 0.9700 .
C4 H4B 0.9700 .
C5 H5A 0.9600 .
C5 H5B 0.9600 .
C5 H5C 0.9600 .
